data_8101106
loop_
_publ_author_name
'Bryan, Jeffrey C.'
'Sachleben, Richard A.'

_publ_section_title
;
Crystal structure of 26,28-bis(2-propenyloxy)calix[4]arene, C~34~H~32~O~4~
;
_journal_issue 4
_journal_name_full 'Zeitschrift f\"ur Kristallographie - New Crystal Structures'
_journal_page_first 623
_journal_page_last 625
_journal_volume 216
_journal_year 2001
_chemical_formula_moiety 'C34 H32 O4'
_chemical_formula_structural 'C34 H32 O4'
_chemical_formula_sum 'C34 H32 O4'
_chemical_formula_weight 504.6
_chemical_melting_point 188
_chemical_name_common 26,28-bis(2-propenyloxy)calix[4]arene
_space_group_IT_number 14
_symmetry_cell_setting monoclinic
_symmetry_space_group_name_Hall '-P 2ybc'
_symmetry_space_group_name_H-M 'P 1 21/c 1'
_cell_angle_alpha 90
_cell_angle_beta 110.682(7)
_cell_angle_gamma 90
_cell_formula_units_Z 8
_cell_length_a 15.698(2)
_cell_length_b 20.607(2)
_cell_length_c 17.446(2)
_cell_measurement_temperature 163
_cell_volume 5279.9(11)
_diffrn_ambient_temperature 163
_exptl_crystal_density_diffrn 1.270
_cod_depositor_comments
;
The following automatic conversions were performed:
'_symmetry_cell_setting' value 'Monoclinic' changed to 'monoclinic'
according to '/home/saulius/struct/CIF-dictionaries/cif_core.dic'
dictionary named 'cif_core.dic' version 2.4.1 from 2010-06-29.

Automatic conversion script
Id: cif_fix_enum 1527 2010-12-29 10:47:43Z saulius 
;
_cod_original_sg_symbol_H-M 'P 21/c'
_cod_database_code 8101106

loop_
_symmetry_equiv_pos_as_xyz
x,y,z
-x,1/2+y,1/2-z
-x,-y,-z
x,1/2-y,1/2+z

loop_
_atom_site_label
_atom_site_type_symbol
_atom_site_fract_x
_atom_site_fract_y
_atom_site_fract_z
_atom_site_U_iso_or_equiv
_atom_site_adp_type
_atom_site_occupancy
_atom_site_symmetry_multiplicity
_atom_site_calc_flag
_atom_site_refinement_flags
_atom_site_disorder_assembly
_atom_site_disorder_group
O1 O 0.58061(14) 0.66434(11) 1.20656(13) 0.0366(6) Uani 1 4 d . . .
O2 O 0.50874(16) 0.59426(12) 1.05890(14) 0.0422(6) Uani 1 4 d . . .
H2 H 0.453(3) 0.5977(19) 1.0279(15) 0.063 Uiso 1 4 calc R . .
O3 O 0.33916(14) 0.64762(11) 0.98050(13) 0.0399(6) Uani 1 4 d . . .
O4 O 0.44263(17) 0.73273(11) 1.11179(15) 0.0454(7) Uani 1 4 d . . .
H4 H 0.495(3) 0.7152(9) 1.152(2) 0.068 Uiso 1 4 calc R . .
O5 O 1.09885(14) 0.63008(11) 1.68374(13) 0.0398(6) Uani 1 4 d . . .
O6 O 0.93215(16) 0.57584(12) 1.60792(14) 0.0428(6) Uani 1 4 d . . .
H6 H 0.985(3) 0.5885(19) 1.6402(15) 0.064 Uiso 1 4 calc R . .
O7 O 0.86062(14) 0.63633(11) 1.45341(13) 0.0348(5) Uani 1 4 d . . .
O8 O 0.99538(16) 0.70946(11) 1.54845(15) 0.0444(6) Uani 1 4 d . . .
H8 H 0.943(2) 0.6899(9) 1.505(2) 0.067 Uiso 1 4 calc R . .
C1 C 0.6569(2) 0.69278(16) 1.19615(18) 0.0325(8) Uani 1 4 d . . .
C2 C 0.6692(2) 0.75947(16) 1.20916(18) 0.0337(8) Uani 1 4 d . . .
C3 C 0.7452(2) 0.78729(17) 1.19923(19) 0.0349(8) Uani 1 4 d . . .
H3 H 0.7562 0.8324 1.2090 0.042 Uiso 1 4 calc R . .
C4 C 0.8056(2) 0.75028(18) 1.17519(18) 0.0377(9) Uani 1 4 d . . .
H4A H 0.8583 0.7697 1.1702 0.045 Uiso 1 4 calc R . .
C5 C 0.7884(2) 0.68501(18) 1.15872(19) 0.0379(9) Uani 1 4 d . . .
H5 H 0.8287 0.6602 1.1406 0.045 Uiso 1 4 calc R . .
C6 C 0.7132(2) 0.65478(16) 1.16807(19) 0.0355(8) Uani 1 4 d . . .
C7 C 0.5946(2) 0.63400(19) 1.2836(2) 0.0482(10) Uani 1 4 d . . .
H7A H 0.5980 0.6669 1.3259 0.058 Uiso 1 4 calc R . .
H7B H 0.6517 0.6086 1.3016 0.058 Uiso 1 4 calc R . .
C8 C 0.5129(3) 0.5898(2) 1.2694(3) 0.0747(16) Uani 1 4 d . . .
H8A H 0.4905 0.5670 1.2188 0.090 Uiso 1 4 calc R . .
C9 C 0.4743(4) 0.5815(3) 1.3174(4) 0.0962(18) Uani 1 4 d . . .
H9A H 0.4947 0.6035 1.3686 0.115 Uiso 1 4 calc R . .
H9B H 0.4235 0.5530 1.3040 0.115 Uiso 1 4 calc R . .
C10 C 0.6933(2) 0.58318(16) 1.1469(2) 0.0398(9) Uani 1 4 d . . .
H10A H 0.7504 0.5581 1.1702 0.048 Uiso 1 4 calc R . .
H10B H 0.6500 0.5672 1.1724 0.048 Uiso 1 4 calc R . .
C11 C 0.5602(2) 0.57986(15) 1.0124(2) 0.0348(8) Uani 1 4 d . . .
C12 C 0.6534(2) 0.57158(16) 1.0553(2) 0.0376(8) Uani 1 4 d . . .
C13 C 0.7077(2) 0.55397(16) 1.0115(2) 0.0443(9) Uani 1 4 d . . .
H13 H 0.7708 0.5467 1.0398 0.053 Uiso 1 4 calc R . .
C14 C 0.6725(3) 0.54667(17) 0.9276(2) 0.0487(10) Uani 1 4 d . . .
H14 H 0.7112 0.5351 0.8985 0.058 Uiso 1 4 calc R . .
C15 C 0.5812(3) 0.55627(17) 0.8864(2) 0.0461(10) Uani 1 4 d . . .
H15 H 0.5575 0.5518 0.8285 0.055 Uiso 1 4 calc R . .
C16 C 0.5226(2) 0.57233(15) 0.9274(2) 0.0368(8) Uani 1 4 d . . .
C20 C 0.4221(2) 0.58206(17) 0.8808(2) 0.0433(9) Uani 1 4 d . . .
H20A H 0.3870 0.5602 0.9106 0.052 Uiso 1 4 calc R . .
H20B H 0.4058 0.5614 0.8263 0.052 Uiso 1 4 calc R . .
C21 C 0.3590(2) 0.68429(17) 0.92119(19) 0.0369(8) Uani 1 4 d . . .
C22 C 0.3956(2) 0.65308(17) 0.8699(2) 0.0380(9) Uani 1 4 d . . .
C23 C 0.4117(2) 0.68885(19) 0.8094(2) 0.0446(9) Uani 1 4 d . . .
H23 H 0.4369 0.6683 0.7736 0.053 Uiso 1 4 calc R . .
C24 C 0.3914(2) 0.7540(2) 0.8008(2) 0.0508(10) Uani 1 4 d . . .
H24 H 0.3999 0.7778 0.7574 0.061 Uiso 1 4 calc R . .
C25 C 0.3587(2) 0.7851(2) 0.8551(2) 0.0496(10) Uani 1 4 d . . .
H25 H 0.3472 0.8304 0.8497 0.060 Uiso 1 4 calc R . .
C26 C 0.3424(2) 0.75134(18) 0.91727(19) 0.0383(9) Uani 1 4 d . . .
C27 C 0.2452(2) 0.6281(2) 0.9548(2) 0.0483(10) Uani 1 4 d . . .
H27A H 0.2358 0.5885 0.9207 0.058 Uiso 1 4 calc R . .
H27B H 0.2061 0.6629 0.9212 0.058 Uiso 1 4 calc R . .
C28 C 0.2189(3) 0.61511(19) 1.0267(3) 0.0536(11) Uani 1 4 d . . .
H28 H 0.1590 0.5994 1.0166 0.064 Uiso 1 4 calc R . .
C29 C 0.2712(3) 0.62347(19) 1.1028(3) 0.0583(11) Uani 1 4 d . . .
H29A H 0.3315 0.6391 1.1155 0.070 Uiso 1 4 calc R . .
H29B H 0.2490 0.6139 1.1457 0.070 Uiso 1 4 calc R . .
C30 C 0.3116(2) 0.78698(17) 0.9786(2) 0.0422(9) Uani 1 4 d . . .
H30A H 0.2900 0.7552 1.0103 0.051 Uiso 1 4 calc R . .
H30B H 0.2600 0.8159 0.9491 0.051 Uiso 1 4 calc R . .
C31 C 0.4554(2) 0.79758(17) 1.1037(2) 0.0358(8) Uani 1 4 d . . .
C32 C 0.3883(2) 0.82684(17) 1.0368(2) 0.0382(9) Uani 1 4 d . . .
C33 C 0.3951(2) 0.89305(18) 1.0264(2) 0.0463(10) Uani 1 4 d . . .
H33 H 0.3505 0.9141 0.9817 0.056 Uiso 1 4 calc R . .
C34 C 0.4652(3) 0.92905(18) 1.0796(2) 0.0493(10) Uani 1 4 d . . .
H34 H 0.4690 0.9744 1.0714 0.059 Uiso 1 4 calc R . .
C35 C 0.5298(2) 0.89858(17) 1.1451(2) 0.0416(9) Uani 1 4 d . . .
H35 H 0.5770 0.9239 1.1823 0.050 Uiso 1 4 calc R . .
C36 C 0.5280(2) 0.83243(16) 1.15832(19) 0.0339(8) Uani 1 4 d . . .
C40 C 0.6008(2) 0.80058(16) 1.23087(19) 0.0364(8) Uani 1 4 d . . .
H40A H 0.6343 0.8350 1.2694 0.044 Uiso 1 4 calc R . .
H40B H 0.5704 0.7729 1.2599 0.044 Uiso 1 4 calc R . .
C41 C 1.0782(2) 0.66889(18) 1.74022(19) 0.0354(8) Uani 1 4 d . . .
C42 C 1.0932(2) 0.73580(17) 1.74118(19) 0.0374(9) Uani 1 4 d . . .
C43 C 1.0753(2) 0.77202(18) 1.8007(2) 0.0456(10) Uani 1 4 d . . .
H43 H 1.0875 0.8173 1.8045 0.055 Uiso 1 4 calc R . .
C44 C 1.0400(2) 0.74345(19) 1.8546(2) 0.0438(9) Uani 1 4 d . . .
H44 H 1.0298 0.7689 1.8958 0.053 Uiso 1 4 calc R . .
C45 C 1.0196(2) 0.67809(18) 1.8489(2) 0.0398(9) Uani 1 4 d . . .
H45 H 0.9923 0.6593 1.8843 0.048 Uiso 1 4 calc R . .
C46 C 1.0389(2) 0.63980(17) 1.79163(19) 0.0345(8) Uani 1 4 d . . .
C47 C 1.1932(2) 0.6104(2) 1.7101(2) 0.0527(10) Uani 1 4 d . . .
H47A H 1.2036 0.5732 1.7483 0.063 Uiso 1 4 calc R . .
H47B H 1.2328 0.6466 1.7394 0.063 Uiso 1 4 calc R . .
C48 C 1.2164(3) 0.5916(2) 1.6382(3) 0.0592(11) Uani 1 4 d . . .
H48 H 1.2756 0.5743 1.6486 0.071 Uiso 1 4 calc R . .
C49 C 1.1630(3) 0.5965(2) 1.5611(3) 0.0624(12) Uani 1 4 d . . .
H49A H 1.1032 0.6135 1.5476 0.075 Uiso 1 4 calc R . .
H49B H 1.1841 0.5831 1.5188 0.075 Uiso 1 4 calc R . .
C50 C 1.0164(2) 0.56825(17) 1.7861(2) 0.0407(9) Uani 1 4 d . . .
H50A H 1.0327 0.5506 1.8422 0.049 Uiso 1 4 calc R . .
H50B H 1.0545 0.5457 1.7596 0.049 Uiso 1 4 calc R . .
C51 C 0.8806(2) 0.55906(15) 1.6531(2) 0.0323(8) Uani 1 4 d . . .
C52 C 0.9171(2) 0.55327(15) 1.7385(2) 0.0342(8) Uani 1 4 d . . .
C53 C 0.8593(2) 0.53271(16) 1.7787(2) 0.0397(9) Uani 1 4 d . . .
H53 H 0.8824 0.5287 1.8367 0.048 Uiso 1 4 calc R . .
C54 C 0.7692(2) 0.51801(17) 1.7361(2) 0.0423(9) Uani 1 4 d . . .
H54 H 0.7309 0.5036 1.7644 0.051 Uiso 1 4 calc R . .
C55 C 0.7350(2) 0.52444(16) 1.6518(2) 0.0377(8) Uani 1 4 d . . .
H55 H 0.6731 0.5137 1.6226 0.045 Uiso 1 4 calc R . .
C56 C 0.7885(2) 0.54600(15) 1.60909(19) 0.0310(8) Uani 1 4 d . . .
C60 C 0.7505(2) 0.55628(16) 1.5177(2) 0.0376(8) Uani 1 4 d . . .
H60A H 0.6942 0.5304 1.4940 0.045 Uiso 1 4 calc R . .
H60B H 0.7951 0.5403 1.4937 0.045 Uiso 1 4 calc R . .
C61 C 0.7843(2) 0.66529(16) 1.46420(18) 0.0299(8) Uani 1 4 d . . .
C62 C 0.7291(2) 0.62751(15) 1.49387(18) 0.0313(8) Uani 1 4 d . . .
C63 C 0.6544(2) 0.65772(16) 1.50376(18) 0.0343(8) Uani 1 4 d . . .
H63 H 0.6149 0.6333 1.5232 0.041 Uiso 1 4 calc R . .
C64 C 0.6370(2) 0.72278(17) 1.48561(19) 0.0364(8) Uani 1 4 d . . .
H64 H 0.5846 0.7424 1.4909 0.044 Uiso 1 4 calc R . .
C65 C 0.6957(2) 0.75940(16) 1.45980(19) 0.0353(8) Uani 1 4 d . . .
H65 H 0.6842 0.8044 1.4493 0.042 Uiso 1 4 calc R . .
C66 C 0.7711(2) 0.73120(16) 1.44909(18) 0.0322(8) Uani 1 4 d . . .
C67 C 0.8439(2) 0.60547(17) 1.37518(19) 0.0379(8) Uani 1 4 d . . .
H67A H 0.8262 0.6383 1.3309 0.045 Uiso 1 4 calc R . .
H67B H 0.7939 0.5735 1.3641 0.045 Uiso 1 4 calc R . .
C68 C 0.9293(2) 0.57251(17) 1.3788(2) 0.0418(9) Uani 1 4 d . . .
H68 H 0.9569 0.5429 1.4223 0.050 Uiso 1 4 calc R . .
C69 C 0.9681(3) 0.58231(18) 1.3252(2) 0.0520(10) Uani 1 4 d . . .
H69A H 0.9418 0.6117 1.2811 0.062 Uiso 1 4 calc R . .
H69B H 1.0228 0.5601 1.3300 0.062 Uiso 1 4 calc R . .
C70 C 0.8375(2) 0.77219(16) 1.42392(19) 0.0351(8) Uani 1 4 d . . .
H70A H 0.8026 0.8049 1.3834 0.042 Uiso 1 4 calc R . .
H70B H 0.8690 0.7438 1.3966 0.042 Uiso 1 4 calc R . .
C71 C 0.9814(2) 0.77441(16) 1.5519(2) 0.0355(8) Uani 1 4 d . . .
C72 C 0.9088(2) 0.80711(16) 1.4946(2) 0.0347(8) Uani 1 4 d . . .
C73 C 0.9045(2) 0.87388(18) 1.5019(2) 0.0446(9) Uani 1 4 d . . .
H73 H 0.8563 0.8971 1.4629 0.053 Uiso 1 4 calc R . .
C74 C 0.9683(2) 0.90745(19) 1.5642(2) 0.0498(10) Uani 1 4 d . . .
H74 H 0.9641 0.9532 1.5681 0.060 Uiso 1 4 calc R . .
C75 C 1.0388(3) 0.87363(19) 1.6214(2) 0.0471(10) Uani 1 4 d . . .
H75 H 1.0824 0.8967 1.6649 0.057 Uiso 1 4 calc R . .
C76 C 1.0470(2) 0.80727(17) 1.6163(2) 0.0377(9) Uani 1 4 d . . .
C80 C 1.1240(2) 0.76961(18) 1.6779(2) 0.0446(9) Uani 1 4 d . . .
H80A H 1.1745 0.7997 1.7061 0.053 Uiso 1 4 calc R . .
H80B H 1.1471 0.7368 1.6486 0.053 Uiso 1 4 calc R . .

loop_
_atom_site_aniso_label
_atom_site_aniso_U_11
_atom_site_aniso_U_22
_atom_site_aniso_U_33
_atom_site_aniso_U_23
_atom_site_aniso_U_13
_atom_site_aniso_U_12
O1 0.0272(13) 0.0480(15) 0.0326(13) 0.0059(11) 0.0080(10) -0.0036(11)
O2 0.0333(14) 0.0571(16) 0.0382(14) 0.0003(12) 0.0153(12) 0.0003(13)
O3 0.0275(13) 0.0566(16) 0.0351(13) 0.0058(11) 0.0103(11) -0.0073(11)
O4 0.0365(15) 0.0413(16) 0.0452(15) 0.0071(11) -0.0019(12) -0.0016(11)
O5 0.0224(13) 0.0592(16) 0.0376(13) -0.0057(12) 0.0105(11) 0.0041(11)
O6 0.0273(13) 0.0613(17) 0.0373(14) 0.0017(12) 0.0083(11) -0.0064(12)
O7 0.0278(13) 0.0441(14) 0.0311(12) -0.0057(11) 0.0088(10) 0.0028(11)
O8 0.0357(15) 0.0405(15) 0.0462(15) -0.0005(11) 0.0010(12) -0.0020(12)
C1 0.0266(19) 0.041(2) 0.0274(18) 0.0054(15) 0.0059(15) 0.0010(16)
C2 0.032(2) 0.043(2) 0.0230(17) -0.0003(15) 0.0056(15) 0.0006(16)
C3 0.034(2) 0.039(2) 0.0279(18) -0.0001(15) 0.0062(15) -0.0017(16)
C4 0.027(2) 0.051(2) 0.0322(19) 0.0032(16) 0.0064(16) -0.0013(17)
C5 0.031(2) 0.048(2) 0.033(2) 0.0060(16) 0.0104(16) 0.0076(17)
C6 0.034(2) 0.039(2) 0.0297(18) 0.0052(15) 0.0065(16) 0.0022(17)
C7 0.040(2) 0.060(3) 0.046(2) 0.0189(19) 0.0170(19) 0.0015(19)
C8 0.093(4) 0.054(3) 0.105(4) 0.048(3) 0.070(3) 0.019(3)
C9 0.083(4) 0.077(4) 0.116(5) 0.025(3) 0.019(4) 0.003(3)
C10 0.037(2) 0.037(2) 0.043(2) 0.0057(16) 0.0111(17) 0.0032(16)
C11 0.041(2) 0.0275(19) 0.042(2) 0.0004(15) 0.0227(18) -0.0045(16)
C12 0.040(2) 0.030(2) 0.044(2) 0.0036(16) 0.0166(18) 0.0035(16)
C13 0.039(2) 0.036(2) 0.062(3) -0.0068(18) 0.022(2) 0.0058(17)
C14 0.047(3) 0.048(2) 0.058(3) -0.0131(19) 0.027(2) -0.0037(19)
C15 0.059(3) 0.040(2) 0.045(2) -0.0129(17) 0.026(2) -0.0112(19)
C16 0.043(2) 0.0287(19) 0.042(2) -0.0071(15) 0.0188(18) -0.0121(16)
C20 0.040(2) 0.047(2) 0.041(2) -0.0097(17) 0.0120(18) -0.0112(18)
C21 0.0249(19) 0.047(2) 0.034(2) 0.0048(17) 0.0037(16) -0.0094(17)
C22 0.028(2) 0.050(2) 0.0321(19) -0.0029(17) 0.0063(16) -0.0082(16)
C23 0.041(2) 0.056(3) 0.040(2) -0.0035(18) 0.0189(18) -0.0106(19)
C24 0.043(2) 0.069(3) 0.040(2) 0.010(2) 0.0153(19) -0.005(2)
C25 0.038(2) 0.057(3) 0.049(2) 0.009(2) 0.0083(19) -0.0019(19)
C26 0.0224(19) 0.057(3) 0.0305(19) 0.0046(17) 0.0030(15) 0.0002(17)
C27 0.024(2) 0.065(3) 0.052(2) 0.0016(19) 0.0080(18) -0.0122(18)
C28 0.031(2) 0.071(3) 0.061(3) 0.004(2) 0.019(2) -0.004(2)
C29 0.058(3) 0.068(3) 0.062(3) 0.000(2) 0.038(2) -0.004(2)
C30 0.0248(19) 0.052(2) 0.043(2) 0.0032(18) 0.0038(16) 0.0065(17)
C31 0.034(2) 0.040(2) 0.036(2) 0.0008(16) 0.0155(17) 0.0015(17)
C32 0.030(2) 0.043(2) 0.042(2) 0.0007(17) 0.0138(17) 0.0087(16)
C33 0.035(2) 0.049(3) 0.050(2) 0.0049(19) 0.0085(19) 0.0121(18)
C34 0.051(3) 0.038(2) 0.059(3) 0.0060(19) 0.018(2) 0.0090(19)
C35 0.040(2) 0.038(2) 0.051(2) -0.0084(18) 0.0206(19) -0.0040(17)
C36 0.029(2) 0.041(2) 0.0334(19) -0.0002(16) 0.0142(16) 0.0039(16)
C40 0.033(2) 0.041(2) 0.0337(19) -0.0073(16) 0.0097(16) -0.0068(16)
C41 0.0195(18) 0.053(2) 0.033(2) -0.0064(17) 0.0076(15) 0.0022(16)
C42 0.0259(19) 0.050(2) 0.033(2) -0.0047(17) 0.0062(16) -0.0057(17)
C43 0.030(2) 0.049(2) 0.051(2) -0.0078(19) 0.0059(18) -0.0044(17)
C44 0.030(2) 0.060(3) 0.041(2) -0.0118(19) 0.0133(17) -0.0015(18)
C45 0.028(2) 0.059(3) 0.034(2) 0.0028(18) 0.0113(16) 0.0011(18)
C46 0.0217(18) 0.046(2) 0.0303(18) 0.0042(16) 0.0029(15) 0.0027(16)
C47 0.025(2) 0.077(3) 0.054(2) -0.001(2) 0.0114(18) 0.0127(19)
C48 0.037(2) 0.078(3) 0.067(3) -0.003(2) 0.023(2) 0.014(2)
C49 0.063(3) 0.068(3) 0.069(3) -0.006(2) 0.040(3) 0.012(2)
C50 0.032(2) 0.052(2) 0.036(2) 0.0050(17) 0.0094(16) 0.0058(17)
C51 0.033(2) 0.0296(19) 0.037(2) 0.0035(15) 0.0153(17) 0.0045(15)
C52 0.033(2) 0.0321(19) 0.036(2) 0.0049(15) 0.0096(16) 0.0060(15)
C53 0.043(2) 0.043(2) 0.034(2) 0.0102(16) 0.0139(18) 0.0062(17)
C54 0.036(2) 0.048(2) 0.047(2) 0.0075(18) 0.0205(19) -0.0017(18)
C55 0.031(2) 0.039(2) 0.040(2) 0.0013(16) 0.0081(17) -0.0051(16)
C56 0.030(2) 0.0237(18) 0.0377(19) -0.0039(14) 0.0106(16) -0.0024(14)
C60 0.032(2) 0.040(2) 0.037(2) -0.0051(16) 0.0086(16) -0.0046(16)
C61 0.0225(18) 0.039(2) 0.0240(17) -0.0027(14) 0.0029(14) 0.0014(15)
C62 0.0282(19) 0.036(2) 0.0258(17) -0.0066(14) 0.0044(15) -0.0055(15)
C63 0.031(2) 0.043(2) 0.0269(18) -0.0004(15) 0.0075(15) -0.0048(16)
C64 0.029(2) 0.047(2) 0.0307(19) -0.0058(16) 0.0074(15) 0.0045(17)
C65 0.035(2) 0.036(2) 0.0315(19) -0.0020(15) 0.0080(16) 0.0014(16)
C66 0.0284(19) 0.039(2) 0.0259(18) 0.0025(15) 0.0054(15) -0.0014(15)
C67 0.036(2) 0.049(2) 0.0261(18) -0.0062(16) 0.0082(16) 0.0029(17)
C68 0.041(2) 0.043(2) 0.042(2) -0.0035(17) 0.0157(18) 0.0069(17)
C69 0.048(2) 0.051(2) 0.060(3) -0.005(2) 0.022(2) 0.0074(19)
C70 0.034(2) 0.038(2) 0.0320(19) 0.0021(15) 0.0093(16) -0.0014(16)
C71 0.033(2) 0.038(2) 0.040(2) 0.0021(16) 0.0183(17) -0.0051(16)
C72 0.031(2) 0.042(2) 0.037(2) 0.0053(16) 0.0186(16) -0.0024(16)
C73 0.035(2) 0.049(3) 0.053(2) 0.0051(19) 0.0187(19) -0.0024(18)
C74 0.040(2) 0.044(2) 0.066(3) -0.010(2) 0.020(2) -0.0055(19)
C75 0.040(2) 0.054(3) 0.049(2) -0.0116(19) 0.0178(19) -0.0163(19)
C76 0.028(2) 0.048(2) 0.039(2) 0.0014(17) 0.0137(16) -0.0106(17)
C80 0.030(2) 0.057(2) 0.044(2) -0.0003(18) 0.0086(17) -0.0121(18)

loop_
_geom_bond_atom_site_label_1
_geom_bond_atom_site_label_2
_geom_bond_distance
_geom_bond_site_symmetry_2
_geom_bond_publ_flag
O1 C1 1.401(4) . yes
O1 C7 1.427(4) . yes
O2 C11 1.364(4) . yes
O3 C21 1.402(4) . yes
O3 C27 1.440(4) . yes
O4 C31 1.366(4) . yes
O5 C41 1.393(4) . yes
O5 C47 1.446(4) . yes
O6 C51 1.358(4) . yes
O7 C61 1.409(4) . yes
O7 C67 1.443(4) . yes
O8 C71 1.360(4) . yes
C1 C6 1.393(5) . no
C1 C2 1.394(5) . no
C2 C3 1.390(5) . no
C2 C40 1.516(4) . no
C3 C4 1.392(5) . no
C4 C5 1.381(5) . no
C5 C6 1.395(5) . no
C6 C10 1.526(5) . no
C7 C8 1.521(6) . yes
C8 C9 1.209(6) . yes
C10 C12 1.515(5) . no
C11 C16 1.397(5) . no
C11 C12 1.399(5) . no
C12 C13 1.379(5) . no
C13 C14 1.378(5) . no
C14 C15 1.373(5) . no
C15 C16 1.391(5) . no
C16 C20 1.510(5) . no
C20 C22 1.515(5) . no
C21 C22 1.382(5) . no
C21 C26 1.403(5) . no
C22 C23 1.381(5) . no
C23 C24 1.377(5) . no
C24 C25 1.383(5) . no
C25 C26 1.386(5) . no
C26 C30 1.511(5) . no
C27 C28 1.476(5) . yes
C28 C29 1.302(5) . yes
C30 C32 1.513(5) . no
C31 C36 1.398(5) . no
C31 C32 1.403(5) . no
C32 C33 1.386(5) . no
C33 C34 1.379(5) . no
C34 C35 1.382(5) . no
C35 C36 1.385(5) . no
C36 C40 1.522(5) . no
C41 C46 1.392(5) . no
C41 C42 1.397(5) . no
C42 C43 1.386(5) . no
C42 C80 1.521(5) . no
C43 C44 1.379(5) . no
C44 C45 1.380(5) . no
C45 C46 1.389(5) . no
C46 C50 1.511(5) . no
C47 C48 1.478(5) . no
C48 C49 1.313(6) . no
C50 C52 1.518(5) . no
C51 C52 1.399(4) . no
C51 C56 1.405(4) . no
C52 C53 1.394(5) . no
C53 C54 1.379(5) . no
C54 C55 1.380(5) . no
C55 C56 1.379(4) . no
C56 C60 1.509(5) . no
C60 C62 1.528(5) . no
C61 C66 1.384(5) . no
C61 C62 1.394(4) . no
C62 C63 1.391(5) . no
C63 C64 1.383(5) . no
C64 C65 1.383(5) . no
C65 C66 1.390(5) . no
C66 C70 1.521(5) . no
C67 C68 1.485(5) . no
C68 C69 1.301(5) . no
C70 C72 1.523(5) . no
C71 C72 1.397(5) . no
C71 C76 1.401(5) . no
C72 C73 1.386(5) . no
C73 C74 1.377(5) . no
C74 C75 1.388(5) . no
C75 C76 1.379(5) . no
C76 C80 1.516(5) . no

loop_
_cod_related_entry_id
_cod_related_entry_database
_cod_related_entry_code
1 ChemSpider 4416664
